data_1550906
loop_
_publ_author_name
'Fang, Yang'
'Sojdak, Christopher A.'
'Dey, Gangotri'
'Teat, Simon'
'Li, Mingxing'
'Cotlet, Mircea'
'Zhu, Kun'
'Liu, Wei'
'Wang, Lu'
'O'Carroll, Deirdre'
'Li, Jing'

_publ_section_title
;
 Highly Efficient and Very Robust Blue-Excitable Yellow Phosphors Built on
 Multiple-Stranded One-Dimensional Inorganic-Organic Hybrid Chains
;
_journal_name_full 'Chemical Science'
_journal_paper_doi 10.1039/C9SC00970A
_journal_year 2019
_chemical_formula_sum 'C19 H21 Cu I N5'
_chemical_formula_weight 509.85
_space_group_crystal_system triclinic
_space_group_IT_number 2
_space_group_name_Hall '-P 1'
_space_group_name_H-M_alt 'P -1'
_symmetry_space_group_name_Hall '-P 1'
_symmetry_space_group_name_H-M 'P -1'
_atom_sites_solution_hydrogens geom
_atom_sites_solution_primary 'Dual space'
_atom_sites_solution_secondary difmap
_audit_creation_method SHELXL-2018/1
_audit_update_record
;
2019-01-05 deposited with the CCDC.    2019-04-17 downloaded from the CCDC.
;
_cell_angle_alpha 69.009(3)
_cell_angle_beta 64.607(3)
_cell_angle_gamma 80.659(3)
_cell_formula_units_Z 2
_cell_length_a 9.4723(9)
_cell_length_b 10.8047(10)
_cell_length_c 10.9194(11)
_cell_measurement_reflns_used 9786
_cell_measurement_temperature 100(2)
_cell_measurement_theta_max 33.4062
_cell_measurement_theta_min 3.2176
_cell_volume 942.53(16)
_computing_cell_refinement 'Bruker SAINT v8.38a'
_computing_data_collection 'Bruker APEX 3'
_computing_data_reduction 'Bruker SAINT v8.38a'
_computing_molecular_graphics 'Bruker SHELXTL'
_computing_publication_material 'Bruker SHELXTL & local programs'
_computing_structure_refinement 'SHELXL-2018/1 (Sheldrick, 2018)'
_computing_structure_solution 'SHELXT 2014/5 (Sheldrick, 2014)'
_diffrn_ambient_temperature 100(2)
_diffrn_detector_area_resol_mean 7.39
_diffrn_measured_fraction_theta_full 0.999
_diffrn_measured_fraction_theta_max 0.993
_diffrn_measurement_device_type 'Bruker D8 with PHOTONII detector'
_diffrn_measurement_method '\w/\q shutterless scans'
_diffrn_radiation_type synchrotron
_diffrn_radiation_wavelength 0.7288
_diffrn_reflns_av_R_equivalents 0.0423
_diffrn_reflns_av_unetI/netI 0.0302
_diffrn_reflns_Laue_measured_fraction_full 0.999
_diffrn_reflns_Laue_measured_fraction_max 0.993
_diffrn_reflns_limit_h_max 14
_diffrn_reflns_limit_h_min -14
_diffrn_reflns_limit_k_max 16
_diffrn_reflns_limit_k_min -16
_diffrn_reflns_limit_l_max 16
_diffrn_reflns_limit_l_min -16
_diffrn_reflns_number 33821
_diffrn_reflns_point_group_measured_fraction_full 0.999
_diffrn_reflns_point_group_measured_fraction_max 0.993
_diffrn_reflns_theta_full 25.930
_diffrn_reflns_theta_max 33.406
_diffrn_reflns_theta_min 2.070
_diffrn_source 'Advanced Light Source beamline 12.2.1'
_exptl_absorpt_coefficient_mu 2.984
_exptl_absorpt_correction_T_max 0.841
_exptl_absorpt_correction_T_min 0.655
_exptl_absorpt_correction_type multi-scan
_exptl_absorpt_process_details 'SADABS 2016/2 Bruker AXS Madison WI USA'
_exptl_crystal_colour colourless
_exptl_crystal_density_diffrn 1.796
_exptl_crystal_description plate
_exptl_crystal_F_000 504
_exptl_crystal_size_max 0.150
_exptl_crystal_size_mid 0.110
_exptl_crystal_size_min 0.060
_refine_diff_density_max 0.864
_refine_diff_density_min -1.526
_refine_diff_density_rms 0.101
_refine_ls_extinction_method none
_refine_ls_goodness_of_fit_ref 1.083
_refine_ls_hydrogen_treatment constr
_refine_ls_matrix_type full
_refine_ls_number_parameters 462
_refine_ls_number_reflns 6773
_refine_ls_number_restraints 20
_refine_ls_restrained_S_all 1.129
_refine_ls_R_factor_all 0.0367
_refine_ls_R_factor_gt 0.0301
_refine_ls_shift/su_max 0.002
_refine_ls_shift/su_mean 0.000
_refine_ls_structure_factor_coef Fsqd
_refine_ls_weighting_details 'w=1/[\s^2^(Fo^2^)+(0.0233P)^2^+1.0563P] where P=(Fo^2^+2Fc^2^)/3'
_refine_ls_weighting_scheme calc
_refine_ls_wR_factor_gt 0.0674
_refine_ls_wR_factor_ref 0.0722
_reflns_Friedel_coverage 0.000
_reflns_number_gt 5987
_reflns_number_total 6773
_reflns_threshold_expression 'I > 2\s(I)'
_cod_data_source_file c9sc00970a2.cif
_cod_data_source_block yf4-9c_a
_cod_database_code 1550906
_shelx_shelxl_version_number 2018/1
_shelx_space_group_comment
;
The symmetry employed for this shelxl refinement is uniquely defined
by the following loop, which should always be used as a source of
symmetry information in preference to the above space-group names.
They are only intended as comments.
;
_shelx_estimated_absorpt_t_min 0.663
_shelx_estimated_absorpt_t_max 0.841

loop_
_space_group_symop_operation_xyz
'x, y, z'
'-x, -y, -z'

loop_
_atom_site_label
_atom_site_type_symbol
_atom_site_fract_x
_atom_site_fract_y
_atom_site_fract_z
_atom_site_U_iso_or_equiv
_atom_site_adp_type
_atom_site_occupancy
_atom_site_site_symmetry_order
_atom_site_calc_flag
_atom_site_refinement_flags_posn
_atom_site_refinement_flags_adp
_atom_site_refinement_flags_occupancy
_atom_site_disorder_assembly
_atom_site_disorder_group
Cu1 Cu 1.04738(3) 0.90876(3) 0.09878(3) 0.02584(6) Uani 1 1 d . . . . .
I1 I 1.11380(2) 0.87884(2) -0.14834(2) 0.02783(5) Uani 1 1 d . . . . .
N1 N 0.9387(16) 0.7456(16) 0.2584(13) 0.0250(17) Uani 0.560(5) 1 d . . P A 1
N2 N 0.8461(19) 0.7539(13) 0.3880(15) 0.0285(19) Uani 0.560(5) 1 d . . P A 1
N3 N 0.7993(13) 0.6333(10) 0.4823(9) 0.0328(15) Uani 0.560(5) 1 d . . P A 1
C1 C 0.9506(12) 0.6100(9) 0.2734(9) 0.0251(15) Uani 0.560(5) 1 d . . P A 1
C2 C 1.0343(9) 0.5489(9) 0.1719(9) 0.0323(14) Uani 0.560(5) 1 d . . P A 1
H2A H 1.097682 0.597203 0.075861 0.039 Uiso 0.560(5) 1 calc R U P A 1
C3 C 1.0201(10) 0.4122(8) 0.2191(10) 0.0429(16) Uani 0.560(5) 1 d . . P A 1
H3A H 1.071827 0.365657 0.152249 0.051 Uiso 0.560(5) 1 calc R U P A 1
C4 C 0.9317(10) 0.3406(7) 0.3627(9) 0.0443(16) Uani 0.560(5) 1 d . . P A 1
H4A H 0.924954 0.247149 0.389528 0.053 Uiso 0.560(5) 1 calc R U P A 1
C5 C 0.8552(11) 0.4004(8) 0.4649(9) 0.0409(16) Uani 0.560(5) 1 d . . P A 1
H5A H 0.800323 0.351371 0.562884 0.049 Uiso 0.560(5) 1 calc R U P A 1
C6 C 0.8630(14) 0.5400(12) 0.4152(9) 0.0333(16) Uani 0.560(5) 1 d . . P A 1
C7 C 0.6912(7) 0.6171(6) 0.6317(6) 0.0437(15) Uani 0.560(5) 1 d D . P A 1
H7A H 0.708546 0.689255 0.659445 0.052 Uiso 0.560(5) 1 calc R U P A 1
H7B H 0.714505 0.531944 0.694665 0.052 Uiso 0.560(5) 1 calc R U P A 1
C8 C 0.5189(7) 0.6193(5) 0.6556(5) 0.0456(14) Uani 0.560(5) 1 d D . P A 1
H8A H 0.493308 0.705065 0.594986 0.055 Uiso 0.560(5) 1 calc R U P A 1
H8B H 0.499951 0.547566 0.628179 0.055 Uiso 0.560(5) 1 calc R U P A 1
C9 C 0.4170(7) 0.6005(6) 0.8106(6) 0.0592(18) Uani 0.560(5) 1 d D . P A 1
H9A H 0.308248 0.624804 0.820358 0.071 Uiso 0.560(5) 1 calc R U P A 1
H9B H 0.451219 0.662565 0.840636 0.071 Uiso 0.560(5) 1 calc R U P A 1
C10 C 0.4182(6) 0.4624(6) 0.9110(6) 0.0568(18) Uani 0.560(5) 1 d D . P A 1
H10A H 0.527177 0.428910 0.886834 0.068 Uiso 0.560(5) 1 calc R U P A 1
H10B H 0.375110 0.464296 1.010449 0.068 Uiso 0.560(5) 1 calc R U P A 1
C11 C 0.3314(8) 0.3785(6) 0.9021(7) 0.069(3) Uani 0.560(5) 1 d D . P A 1
H11A H 0.369174 0.383508 0.800689 0.083 Uiso 0.560(5) 1 calc R U P A 1
H11B H 0.221126 0.409191 0.933073 0.083 Uiso 0.560(5) 1 calc R U P A 1
C12 C 0.3382(6) 0.2384(6) 0.9901(8) 0.0482(15) Uani 0.560(5) 1 d D . P A 1
H12A H 0.318530 0.233768 1.088269 0.058 Uiso 0.560(5) 1 calc R U P A 1
H12B H 0.256067 0.187211 0.996577 0.058 Uiso 0.560(5) 1 calc R U P A 1
N4 N 0.4931(7) 0.1802(5) 0.9253(7) 0.0319(11) Uani 0.560(5) 1 d . . P A 1
C13 C 0.6127(11) 0.1687(9) 0.9658(11) 0.0299(14) Uani 0.560(5) 1 d . . P A 1
H13A H 0.608655 0.202845 1.036197 0.036 Uiso 0.560(5) 1 calc R U P A 1
N5 N 0.7352(14) 0.1052(13) 0.8972(7) 0.0250(14) Uani 0.560(5) 1 d . . P A 1
C14 C 0.6982(8) 0.0933(6) 0.7890(9) 0.0236(11) Uani 0.560(5) 1 d . . P A 1
C15 C 0.7865(9) 0.0363(7) 0.6831(8) 0.0325(13) Uani 0.560(5) 1 d . . P A 1
H15A H 0.891297 0.007548 0.667105 0.039 Uiso 0.560(5) 1 calc R U P A 1
C16 C 0.7126(9) 0.0235(6) 0.6006(6) 0.0430(13) Uani 0.560(5) 1 d . . P A 1
H16A H 0.768729 -0.014009 0.526156 0.052 Uiso 0.560(5) 1 calc R U P A 1
C17 C 0.5575(12) 0.0652(7) 0.6269(10) 0.0471(17) Uani 0.560(5) 1 d . . P A 1
H17A H 0.511114 0.054483 0.569564 0.056 Uiso 0.560(5) 1 calc R U P A 1
C18 C 0.4701(8) 0.1206(6) 0.7314(7) 0.0396(12) Uani 0.560(5) 1 d . . P A 1
H18A H 0.364989 0.148917 0.748204 0.048 Uiso 0.560(5) 1 calc R U P A 1
C19 C 0.5451(7) 0.1330(6) 0.8118(7) 0.0271(10) Uani 0.560(5) 1 d . . P A 1
N1' N 0.9162(18) 0.7529(18) 0.2888(13) 0.0181(17) Uani 0.440(5) 1 d . . P A 2
N2' N 0.840(3) 0.7738(17) 0.411(2) 0.030(2) Uani 0.440(5) 1 d . . P A 2
N3' N 0.7939(15) 0.6513(13) 0.5134(11) 0.0301(17) Uani 0.440(5) 1 d . . P A 2
C1' C 0.9224(15) 0.6226(14) 0.3067(12) 0.0255(19) Uani 0.440(5) 1 d . . P A 2
C2' C 0.9858(10) 0.5516(12) 0.2071(12) 0.0317(19) Uani 0.440(5) 1 d . . P A 2
H2'A H 1.041204 0.595661 0.107748 0.038 Uiso 0.440(5) 1 calc R U P A 2
C3' C 0.9639(12) 0.4160(11) 0.2602(13) 0.043(2) Uani 0.440(5) 1 d . . P A 2
H3'A H 1.004874 0.365072 0.197018 0.052 Uiso 0.440(5) 1 calc R U P A 2
C4' C 0.8796(14) 0.3524(10) 0.4105(14) 0.054(3) Uani 0.440(5) 1 d . . P A 2
H4'A H 0.868317 0.258873 0.444282 0.065 Uiso 0.440(5) 1 calc R U P A 2
C5' C 0.8154(15) 0.4176(12) 0.5063(13) 0.049(2) Uani 0.440(5) 1 d . . P A 2
H5'A H 0.755947 0.373455 0.604866 0.059 Uiso 0.440(5) 1 calc R U P A 2
C6' C 0.8413(16) 0.5549(13) 0.4526(12) 0.031(2) Uani 0.440(5) 1 d . . P A 2
C7' C 0.7103(7) 0.6417(10) 0.6624(8) 0.0432(19) Uani 0.440(5) 1 d D . P A 2
H7'A H 0.759833 0.700455 0.684179 0.052 Uiso 0.440(5) 1 calc R U P A 2
H7'B H 0.718364 0.549629 0.722856 0.052 Uiso 0.440(5) 1 calc R U P A 2
C8' C 0.5405(6) 0.6796(5) 0.6996(6) 0.0326(12) Uani 0.220(3) 1 d D . P A 2
H8'A H 0.495533 0.689028 0.796145 0.039 Uiso 0.440(5) 1 calc R U P A 2
H8'B H 0.533782 0.767579 0.630960 0.039 Uiso 0.440(5) 1 calc R U P A 2
C9' C 0.4430(7) 0.5859(6) 0.6988(10) 0.060(3) Uani 0.220(3) 1 d D . P A 2
H9'A H 0.491151 0.568102 0.606306 0.072 Uiso 0.220(3) 1 calc R U P A 2
H9'B H 0.337612 0.624584 0.710823 0.072 Uiso 0.220(3) 1 calc R U P A 2
C10' C 0.4300(11) 0.4507(7) 0.8278(11) 0.027(2) Uani 0.220(3) 1 d D . P A 2
H10C H 0.537267 0.417099 0.815248 0.032 Uiso 0.220(3) 1 calc R U P A 2
H10D H 0.383021 0.472082 0.918204 0.032 Uiso 0.220(3) 1 calc R U P A 2
C11' C 0.3385(7) 0.3408(6) 0.8455(9) 0.0488(19) Uani 0.220(3) 1 d D . P A 2
H11C H 0.368262 0.335732 0.748695 0.059 Uiso 0.220(3) 1 calc R U P A 2
H11D H 0.227125 0.368158 0.879795 0.059 Uiso 0.220(3) 1 calc R U P A 2
C12' C 0.3483(7) 0.2022(7) 0.9413(7) 0.0390(15) Uani 0.220(3) 1 d D . P A 2
H12C H 0.317136 0.203324 1.039803 0.047 Uiso 0.440(5) 1 calc R U P A 2
H12D H 0.273888 0.145312 0.944427 0.047 Uiso 0.440(5) 1 calc R U P A 2
N4' N 0.5062(7) 0.1452(7) 0.8920(8) 0.0297(13) Uani 0.440(5) 1 d . . P A 2
C13' C 0.6143(14) 0.1427(10) 0.9444(13) 0.0261(16) Uani 0.440(5) 1 d . . P A 2
H13B H 0.591793 0.162315 1.029069 0.031 Uiso 0.440(5) 1 calc R U P A 2
N5' N 0.7541(17) 0.1096(18) 0.8627(9) 0.0239(17) Uani 0.440(5) 1 d . . P A 2
C14' C 0.7326(9) 0.0638(9) 0.7671(10) 0.0214(14) Uani 0.440(5) 1 d . . P A 2
C15' C 0.8353(9) 0.0079(9) 0.6660(10) 0.0283(14) Uani 0.440(5) 1 d . . P A 2
H15B H 0.940039 -0.012665 0.656775 0.034 Uiso 0.440(5) 1 calc R U P A 2
C16' C 0.7812(9) -0.0170(9) 0.5788(7) 0.0388(15) Uani 0.440(5) 1 d . . P A 2
H16B H 0.849133 -0.056431 0.508747 0.047 Uiso 0.440(5) 1 calc R U P A 2
C17' C 0.6264(10) 0.0151(11) 0.5918(8) 0.048(2) Uani 0.440(5) 1 d . . P A 2
H17B H 0.593404 -0.002378 0.528877 0.058 Uiso 0.440(5) 1 calc R U P A 2
C18' C 0.5205(9) 0.0711(11) 0.6922(10) 0.0412(19) Uani 0.440(5) 1 d . . P A 2
H18B H 0.415745 0.091312 0.701337 0.049 Uiso 0.440(5) 1 calc R U P A 2
C19' C 0.5782(9) 0.0958(8) 0.7796(8) 0.0300(14) Uani 0.440(5) 1 d . . P A 2
C8" C 0.5405(6) 0.6796(5) 0.6996(6) 0.0326(12) Uani 0.220(3) 1 d . . P A 3
C9" C 0.4430(7) 0.5859(6) 0.6988(10) 0.060(3) Uani 0.220(3) 1 d D . P A 3
H9"A H 0.337086 0.605540 0.763337 0.072 Uiso 0.220(3) 1 calc R U P A 3
H9"B H 0.444029 0.625515 0.601425 0.072 Uiso 0.220(3) 1 calc R U P A 3
C10" C 0.4339(12) 0.4492(8) 0.7242(11) 0.036(2) Uani 0.220(3) 1 d D . P A 3
H10E H 0.542522 0.416637 0.706594 0.043 Uiso 0.220(3) 1 calc R U P A 3
H10F H 0.415257 0.446598 0.642630 0.043 Uiso 0.220(3) 1 calc R U P A 3
C11" C 0.3385(7) 0.3408(6) 0.8455(9) 0.0488(19) Uani 0.220(3) 1 d D . P A 3
H11E H 0.262467 0.329549 0.810318 0.059 Uiso 0.220(3) 1 calc R U P A 3
H11F H 0.278581 0.386700 0.916747 0.059 Uiso 0.220(3) 1 calc R U P A 3
C12" C 0.3483(7) 0.2022(7) 0.9413(7) 0.0390(15) Uani 0.220(3) 1 d . . P A 3

loop_
_atom_site_aniso_label
_atom_site_aniso_U_11
_atom_site_aniso_U_22
_atom_site_aniso_U_33
_atom_site_aniso_U_23
_atom_site_aniso_U_13
_atom_site_aniso_U_12
Cu1 0.02434(12) 0.02229(12) 0.03375(14) -0.00545(10) -0.01665(10) -0.00177(9)
I1 0.02910(7) 0.02369(7) 0.03138(7) -0.00784(5) -0.01372(5) -0.00008(5)
N1 0.030(4) 0.025(3) 0.020(4) -0.007(3) -0.009(3) -0.003(3)
N2 0.037(4) 0.019(3) 0.032(6) -0.003(2) -0.018(4) -0.006(3)
N3 0.046(3) 0.029(3) 0.022(3) -0.001(2) -0.014(3) -0.014(2)
C1 0.040(4) 0.014(2) 0.026(4) -0.004(2) -0.018(3) -0.004(2)
C2 0.040(4) 0.022(2) 0.034(4) -0.007(2) -0.016(3) -0.001(3)
C3 0.055(5) 0.022(2) 0.052(5) -0.011(3) -0.024(4) 0.003(3)
C4 0.058(5) 0.016(2) 0.052(4) -0.007(3) -0.019(3) -0.004(3)
C5 0.046(4) 0.018(3) 0.039(4) 0.000(3) -0.007(3) -0.003(3)
C6 0.049(4) 0.025(3) 0.031(4) -0.006(3) -0.021(4) -0.005(3)
C7 0.060(4) 0.039(3) 0.029(3) 0.003(2) -0.020(2) -0.021(2)
C8 0.057(3) 0.029(2) 0.035(2) 0.0028(19) -0.017(2) 0.005(2)
C9 0.059(4) 0.066(4) 0.053(3) -0.032(3) -0.025(3) 0.036(3)
C10 0.032(2) 0.073(4) 0.034(3) 0.004(3) -0.007(2) 0.014(2)
C11 0.073(5) 0.074(5) 0.036(3) -0.011(3) -0.024(3) 0.054(4)
C12 0.022(2) 0.064(4) 0.068(4) -0.032(3) -0.023(2) 0.015(2)
N4 0.0251(19) 0.028(3) 0.049(3) -0.0126(19) -0.022(2) 0.0011(17)
C13 0.022(2) 0.032(4) 0.051(4) -0.024(2) -0.022(2) 0.006(2)
N5 0.024(3) 0.034(2) 0.013(3) 0.001(3) -0.007(3) -0.010(2)
C14 0.026(3) 0.018(3) 0.026(3) -0.0051(18) -0.012(2) -0.0003(18)
C15 0.035(3) 0.031(3) 0.026(3) -0.007(2) -0.009(3) -0.004(2)
C16 0.055(4) 0.046(3) 0.030(2) -0.012(2) -0.019(3) -0.005(3)
C17 0.065(5) 0.044(3) 0.048(4) -0.007(3) -0.041(4) -0.010(3)
C18 0.047(3) 0.033(3) 0.047(3) 0.000(2) -0.034(3) -0.007(2)
C19 0.026(3) 0.025(3) 0.032(3) -0.0028(19) -0.017(2) -0.0060(18)
N1' 0.020(4) 0.020(3) 0.014(5) -0.005(3) -0.006(4) -0.001(2)
N2' 0.030(3) 0.030(6) 0.027(4) -0.010(3) -0.009(3) -0.001(4)
N3' 0.033(3) 0.033(4) 0.022(4) -0.005(3) -0.012(3) -0.002(2)
C1' 0.032(4) 0.027(3) 0.028(5) -0.016(3) -0.017(4) 0.006(3)
C2' 0.028(4) 0.031(3) 0.034(5) -0.007(4) -0.012(3) -0.001(4)
C3' 0.049(6) 0.026(3) 0.059(7) -0.020(4) -0.023(4) 0.004(4)
C4' 0.063(7) 0.021(4) 0.059(7) -0.003(4) -0.018(5) 0.005(4)
C5' 0.053(6) 0.027(4) 0.046(6) -0.001(4) -0.009(4) 0.000(4)
C6' 0.040(4) 0.026(5) 0.025(5) -0.001(3) -0.016(4) -0.008(3)
C7' 0.030(3) 0.071(6) 0.022(3) -0.007(3) -0.008(2) -0.010(3)
C8' 0.036(3) 0.032(3) 0.028(2) -0.005(2) -0.015(2) -0.001(2)
C9' 0.022(3) 0.052(5) 0.105(8) -0.043(5) -0.014(4) 0.007(3)
C10' 0.028(5) 0.029(5) 0.041(6) -0.021(4) -0.026(4) 0.011(4)
C11' 0.015(2) 0.044(4) 0.070(5) -0.010(3) -0.010(3) 0.002(2)
C12' 0.016(2) 0.053(4) 0.034(3) -0.004(3) -0.007(2) 0.001(2)
N4' 0.018(2) 0.027(3) 0.043(4) -0.005(2) -0.017(3) -0.001(2)
C13' 0.026(3) 0.020(4) 0.039(4) -0.011(3) -0.018(3) -0.001(3)
N5' 0.016(3) 0.044(3) 0.006(4) -0.001(4) -0.003(3) -0.003(2)
C14' 0.017(3) 0.023(4) 0.027(4) -0.007(2) -0.013(3) 0.001(2)
C15' 0.028(4) 0.037(4) 0.022(3) -0.009(3) -0.011(3) -0.005(3)
C16' 0.034(3) 0.056(4) 0.029(3) -0.010(3) -0.016(3) -0.009(3)
C17' 0.036(4) 0.079(6) 0.040(4) -0.013(4) -0.026(3) -0.009(4)
C18' 0.025(3) 0.065(6) 0.040(4) -0.011(4) -0.021(3) -0.006(3)
C19' 0.023(3) 0.036(4) 0.026(3) -0.004(2) -0.008(2) -0.007(2)
C8" 0.036(3) 0.032(3) 0.028(2) -0.005(2) -0.015(2) -0.001(2)
C9" 0.022(3) 0.052(5) 0.105(8) -0.043(5) -0.014(4) 0.007(3)
C10" 0.032(5) 0.028(5) 0.043(6) -0.001(4) -0.018(5) -0.006(4)
C11" 0.015(2) 0.044(4) 0.070(5) -0.010(3) -0.010(3) 0.002(2)
C12" 0.016(2) 0.053(4) 0.034(3) -0.004(3) -0.007(2) 0.001(2)

loop_
_atom_type_symbol
_atom_type_description
_atom_type_scat_dispersion_real
_atom_type_scat_dispersion_imag
_atom_type_scat_source
C C 0.0034 0.0017 'XDISP Program in WinGX S.Brennan & P.L.Cowan Rev.Sci.Instrum.63,850 1992'
H H 0.0000 0.0000 'XDISP Program in WinGX S.Brennan & P.L.Cowan Rev.Sci.Instrum.63,850 1992'
N N 0.0065 0.0035 'XDISP Program in WinGX S.Brennan & P.L.Cowan Rev.Sci.Instrum.63,850 1992'
Cu Cu 0.3203 1.3289 'XDISP Program in WinGX S.Brennan & P.L.Cowan Rev.Sci.Instrum.63,850 1992'
I I -0.3993 1.9038 'XDISP Program in WinGX S.Brennan & P.L.Cowan Rev.Sci.Instrum.63,850 1992'

loop_
_geom_angle_atom_site_label_1
_geom_angle_atom_site_label_2
_geom_angle_atom_site_label_3
_geom_angle
_geom_angle_site_symmetry_1
_geom_angle_site_symmetry_3
N1 Cu1 N5 103.2(5) . 2_766
N1 Cu1 N5' 97.3(6) . 2_766
N5 Cu1 N5' 9.2(4) 2_766 2_766
N5' Cu1 N1' 97.2(6) 2_766 .
N1 Cu1 I1 109.3(3) . .
N5 Cu1 I1 102.0(2) 2_766 .
N5' Cu1 I1 110.9(3) 2_766 .
N1' Cu1 I1 116.9(4) . .
N1 Cu1 I1 109.5(3) . 2_775
N5 Cu1 I1 114.0(4) 2_766 2_775
I1 Cu1 I1 117.745(11) . 2_775
N1 Cu1 Cu1 129.9(4) . 2_775
N5 Cu1 Cu1 126.6(3) 2_766 2_775
I1 Cu1 Cu1 59.042(12) . 2_775
I1 Cu1 Cu1 58.703(12) 2_775 2_775
Cu1 I1 Cu1 62.256(11) . 2_775
N2 N1 C1 106.1(12) . .
N2 N1 Cu1 119.6(11) . .
C1 N1 Cu1 133.8(7) . .
N1 N2 N3 110.5(10) . .
N2 N3 C6 109.5(9) . .
N2 N3 C7 120.6(8) . .
C6 N3 C7 129.8(9) . .
C2 C1 C6 122.6(8) . .
C2 C1 N1 129.1(9) . .
C6 C1 N1 108.3(7) . .
C1 C2 C3 115.6(7) . .
C1 C2 H2A 122.2 . .
C3 C2 H2A 122.2 . .
C2 C3 C4 122.0(7) . .
C2 C3 H3A 119.0 . .
C4 C3 H3A 119.0 . .
C5 C4 C3 122.4(7) . .
C5 C4 H4A 118.8 . .
C3 C4 H4A 118.8 . .
C4 C5 C6 115.5(7) . .
C4 C5 H5A 122.3 . .
C6 C5 H5A 122.3 . .
N3 C6 C1 105.6(10) . .
N3 C6 C5 132.6(9) . .
C1 C6 C5 121.7(7) . .
N3 C7 C8 112.9(6) . .
N3 C7 H7A 109.0 . .
C8 C7 H7A 109.0 . .
N3 C7 H7B 109.0 . .
C8 C7 H7B 109.0 . .
H7A C7 H7B 107.8 . .
C9 C8 C7 109.4(5) . .
C9 C8 H8A 109.8 . .
C7 C8 H8A 109.8 . .
C9 C8 H8B 109.8 . .
C7 C8 H8B 109.8 . .
H8A C8 H8B 108.3 . .
C8 C9 C10 114.9(4) . .
C8 C9 H9A 108.5 . .
C10 C9 H9A 108.5 . .
C8 C9 H9B 108.5 . .
C10 C9 H9B 108.5 . .
H9A C9 H9B 107.5 . .
C11 C10 C9 111.2(5) . .
C11 C10 H10A 109.4 . .
C9 C10 H10A 109.4 . .
C11 C10 H10B 109.4 . .
C9 C10 H10B 109.4 . .
H10A C10 H10B 108.0 . .
C10 C11 C12 113.7(5) . .
C10 C11 H11A 108.8 . .
C12 C11 H11A 108.8 . .
C10 C11 H11B 108.8 . .
C12 C11 H11B 108.8 . .
H11A C11 H11B 107.7 . .
N4 C12 C11 110.1(5) . .
N4 C12 H12A 109.6 . .
C11 C12 H12A 109.6 . .
N4 C12 H12B 109.6 . .
C11 C12 H12B 109.6 . .
H12A C12 H12B 108.2 . .
C13 N4 C19 107.6(6) . .
C13 N4 C12 125.0(6) . .
C19 N4 C12 127.3(5) . .
N5 C13 N4 113.1(7) . .
N5 C13 H13A 123.5 . .
N4 C13 H13A 123.5 . .
C13 N5 C14 103.2(10) . .
C13 N5 Cu1 125.9(8) . 2_766
C14 N5 Cu1 127.5(7) . 2_766
C19 C14 C15 120.9(8) . .
C19 C14 N5 109.9(7) . .
C15 C14 N5 128.8(8) . .
C14 C15 C16 116.5(7) . .
C14 C15 H15A 121.7 . .
C16 C15 H15A 121.7 . .
C17 C16 C15 120.8(6) . .
C17 C16 H16A 119.6 . .
C15 C16 H16A 119.6 . .
C18 C17 C16 122.8(6) . .
C18 C17 H17A 118.6 . .
C16 C17 H17A 118.6 . .
C17 C18 C19 115.6(6) . .
C17 C18 H18A 122.2 . .
C19 C18 H18A 122.2 . .
N4 C19 C14 105.3(5) . .
N4 C19 C18 131.4(6) . .
C14 C19 C18 123.3(7) . .
N2' N1' C1' 110.6(15) . .
N2' N1' Cu1 121.0(14) . .
C1' N1' Cu1 127.3(7) . .
N1' N2' N3' 106.5(12) . .
C6' N3' N2' 110.6(10) . .
C6' N3' C7' 129.8(12) . .
N2' N3' C7' 119.6(10) . .
N1' C1' C6' 108.2(9) . .
N1' C1' C2' 131.9(12) . .
C6' C1' C2' 119.9(12) . .
C3' C2' C1' 117.6(11) . .
C3' C2' H2'A 121.2 . .
C1' C2' H2'A 121.2 . .
C2' C3' C4' 120.0(10) . .
C2' C3' H3'A 120.0 . .
C4' C3' H3'A 120.0 . .
C5' C4' C3' 123.6(10) . .
C5' C4' H4'A 118.2 . .
C3' C4' H4'A 118.2 . .
C4' C5' C6' 116.2(10) . .
C4' C5' H5'A 121.9 . .
C6' C5' H5'A 121.9 . .
N3' C6' C1' 104.0(11) . .
N3' C6' C5' 133.2(12) . .
C1' C6' C5' 122.7(10) . .
N3' C7' C8' 112.5(7) . .
N3' C7' H7'A 109.1 . .
C8' C7' H7'A 109.1 . .
N3' C7' H7'B 109.1 . .
C8' C7' H7'B 109.1 . .
H7'A C7' H7'B 107.8 . .
C9' C8' C7' 115.7(6) . .
C9' C8' H8'A 108.4 . .
C7' C8' H8'A 108.4 . .
C9' C8' H8'B 108.4 . .
C7' C8' H8'B 108.4 . .
H8'A C8' H8'B 107.4 . .
C8' C9' C10' 108.6(6) . .
C8' C9' H9'A 110.0 . .
C10' C9' H9'A 110.0 . .
C8' C9' H9'B 110.0 . .
C10' C9' H9'B 110.0 . .
H9'A C9' H9'B 108.4 . .
C11' C10' C9' 117.7(6) . .
C11' C10' H10C 107.9 . .
C9' C10' H10C 107.9 . .
C11' C10' H10D 107.9 . .
C9' C10' H10D 107.9 . .
H10C C10' H10D 107.2 . .
C10' C11' C12' 121.2(7) . .
C10' C11' H11C 107.0 . .
C12' C11' H11C 107.0 . .
C10' C11' H11D 107.0 . .
C12' C11' H11D 107.0 . .
H11C C11' H11D 106.8 . .
N4' C12' C11' 112.1(5) . .
N4' C12' H12C 109.2 . .
C11' C12' H12C 109.2 . .
N4' C12' H12D 109.2 . .
C11' C12' H12D 109.2 . .
H12C C12' H12D 107.9 . .
C13' N4' C19' 107.1(7) . .
C13' N4' C12' 124.8(8) . .
C19' N4' C12' 127.9(7) . .
N5' C13' N4' 111.5(10) . .
N5' C13' H13B 124.3 . .
N4' C13' H13B 124.3 . .
C13' N5' C14' 106.4(12) . .
C15' C14' N5' 131.5(9) . .
C15' C14' C19' 121.1(8) . .
N5' C14' C19' 107.1(8) . .
C16' C15' C14' 117.8(7) . .
C16' C15' H15B 121.1 . .
C14' C15' H15B 121.1 . .
C15' C16' C17' 120.9(8) . .
C15' C16' H16B 119.6 . .
C17' C16' H16B 119.6 . .
C18' C17' C16' 122.8(7) . .
C18' C17' H17B 118.6 . .
C16' C17' H17B 118.6 . .
C17' C18' C19' 115.3(6) . .
C17' C18' H18B 122.3 . .
C19' C18' H18B 122.3 . .
N4' C19' C18' 131.2(7) . .
N4' C19' C14' 106.6(7) . .
C18' C19' C14' 122.1(8) . .
C10" C9" C8" 140.0(7) . .
C10" C9" H9"A 102.0 . .
C8" C9" H9"A 102.0 . .
C10" C9" H9"B 102.0 . .
C8" C9" H9"B 102.0 . .
H9"A C9" H9"B 104.8 . .
C9" C10" C11" 133.9(9) . .
C9" C10" H10E 103.7 . .
C11" C10" H10E 103.7 . .
C9" C10" H10F 103.7 . .
C11" C10" H10F 103.7 . .
H10E C10" H10F 105.4 . .
C10" C11" C12" 142.8(6) . .
C10" C11" H11E 101.3 . .
C12" C11" H11E 101.3 . .
C10" C11" H11F 101.3 . .
C12" C11" H11F 101.3 . .
H11E C11" H11F 104.5 . .

loop_
_geom_bond_atom_site_label_1
_geom_bond_atom_site_label_2
_geom_bond_distance
_geom_bond_site_symmetry_2
Cu1 N1 2.014(16) .
Cu1 N5 2.058(13) 2_766
Cu1 N5' 2.062(16) 2_766
Cu1 N1' 2.156(16) .
Cu1 I1 2.6239(4) .
Cu1 I1 2.6333(4) 2_775
Cu1 Cu1 2.7177(5) 2_775
N1 N2 1.334(15) .
N1 C1 1.406(17) .
N2 N3 1.338(17) .
N3 C6 1.367(11) .
N3 C7 1.470(10) .
C1 C2 1.375(10) .
C1 C6 1.386(12) .
C2 C3 1.387(13) .
C2 H2A 0.9500 .
C3 C4 1.405(11) .
C3 H3A 0.9500 .
C4 C5 1.363(9) .
C4 H4A 0.9500 .
C5 C6 1.411(15) .
C5 H5A 0.9500 .
C7 C8 1.536(7) .
C7 H7A 0.9900 .
C7 H7B 0.9900 .
C8 C9 1.502(6) .
C8 H8A 0.9900 .
C8 H8B 0.9900 .
C9 C10 1.504(6) .
C9 H9A 0.9900 .
C9 H9B 0.9900 .
C10 C11 1.371(8) .
C10 H10A 0.9900 .
C10 H10B 0.9900 .
C11 C12 1.483(7) .
C11 H11A 0.9900 .
C11 H11B 0.9900 .
C12 N4 1.475(8) .
C12 H12A 0.9900 .
C12 H12B 0.9900 .
N4 C13 1.356(10) .
N4 C19 1.373(7) .
C13 N5 1.321(14) .
C13 H13A 0.9500 .
N5 C14 1.420(13) .
C14 C19 1.384(8) .
C14 C15 1.389(8) .
C15 C16 1.408(10) .
C15 H15A 0.9500 .
C16 C17 1.400(11) .
C16 H16A 0.9500 .
C17 C18 1.366(10) .
C17 H17A 0.9500 .
C18 C19 1.394(7) .
C18 H18A 0.9500 .
N1' N2' 1.299(17) .
N1' C1' 1.34(2) .
N2' N3' 1.38(2) .
N3' C6' 1.347(12) .
N3' C7' 1.445(11) .
C1' C6' 1.400(15) .
C1' C2' 1.421(14) .
C2' C3' 1.383(17) .
C2' H2'A 0.9500 .
C3' C4' 1.431(16) .
C3' H3'A 0.9500 .
C4' C5' 1.344(13) .
C4' H4'A 0.9500 .
C5' C6' 1.405(18) .
C5' H5'A 0.9500 .
C7' C8' 1.504(7) .
C7' H7'A 0.9900 .
C7' H7'B 0.9900 .
C8' C9' 1.483(7) .
C8' H8'A 0.9900 .
C8' H8'B 0.9900 .
C9' C10' 1.603(8) .
C9' H9'A 0.9900 .
C9' H9'B 0.9900 .
C10' C11' 1.491(8) .
C10' H10C 0.9900 .
C10' H10D 0.9900 .
C11' C12' 1.504(7) .
C11' H11C 0.9900 .
C11' H11D 0.9900 .
C12' N4' 1.468(9) .
C12' H12C 0.9900 .
C12' H12D 0.9900 .
N4' C13' 1.363(12) .
N4' C19' 1.375(9) .
C13' N5' 1.318(17) .
C13' H13B 0.9500 .
N5' C14' 1.400(16) .
C14' C15' 1.377(10) .
C14' C19' 1.406(10) .
C15' C16' 1.375(11) .
C15' H15B 0.9500 .
C16' C17' 1.407(10) .
C16' H16B 0.9500 .
C17' C18' 1.382(12) .
C17' H17B 0.9500 .
C18' C19' 1.399(12) .
C18' H18B 0.9500 .
C8" C9" 1.483(7) .
C9" C10" 1.412(8) .
C9" H9"A 0.9900 .
C9" H9"B 0.9900 .
C10" C11" 1.465(8) .
C10" H10E 0.9900 .
C10" H10F 0.9900 .
C11" C12" 1.504(7) .
C11" H11E 0.9900 .
C11" H11F 0.9900 .
